data_7122762
loop_
_publ_author_name
'Zhao, Hongxia'
'Tao, Li'
'Zhang, Fengmin'
'Zhang, Ying'
'Liu, Yanqing'
'Xu, Hongjie'
'Diao, Guowang'
'Ni, Lubin'

_publ_section_title
;
 Transition Metal Substituted Sandwich-Type Polyoxometalates with Strong
 Metal--C (imidazole) Bond as Anticancer Agents
;
_journal_name_full 'Chemical Communications'
_journal_paper_doi 10.1039/C8CC07884J
_journal_year 2018
_chemical_formula_sum 'C25 Co5.3 N10 Na0.7 O76 Sb2 W18'
_chemical_formula_weight 5537.57
_space_group_crystal_system monoclinic
_space_group_IT_number 15
_space_group_name_Hall '-C 2yc'
_space_group_name_H-M_alt 'C 1 2/c 1'
_symmetry_space_group_name_Hall '-C 2yc'
_symmetry_space_group_name_H-M 'C 1 2/c 1'
_audit_creation_method SHELXL-2014/7
_audit_update_record
;
2018-10-02 deposited with the CCDC.
2018-12-20 downloaded from the CCDC.
;
_cell_angle_alpha 90
_cell_angle_beta 114.195(5)
_cell_angle_gamma 90
_cell_formula_units_Z 4
_cell_length_a 22.354(4)
_cell_length_b 22.392(5)
_cell_length_c 25.922(5)
_cell_measurement_reflns_used 9899
_cell_measurement_temperature 293(2)
_cell_measurement_theta_max 27.5398
_cell_measurement_theta_min 2.2709
_cell_volume 11835(4)
_computing_cell_refinement 'Bruker SAINT'
_computing_data_collection 'Bruker APEX2'
_computing_data_reduction 'Bruker SAINT'
_computing_molecular_graphics 'Bruker SHELXTL'
_computing_publication_material 'Bruker SHELXTL'
_computing_structure_refinement 'SHELXL-2014/7 (Sheldrick, 2014)'
_computing_structure_solution 'SHELXS-97 (Sheldrick 2008)'
_diffrn_ambient_temperature 293(2)
_diffrn_measured_fraction_theta_full 0.992
_diffrn_measured_fraction_theta_max 0.993
_diffrn_measurement_device_type graphite
_diffrn_radiation_type MoK\a
_diffrn_radiation_wavelength 0.71073
_diffrn_reflns_av_R_equivalents 0.0930
_diffrn_reflns_av_unetI/netI 0.0972
_diffrn_reflns_Laue_measured_fraction_full 0.992
_diffrn_reflns_Laue_measured_fraction_max 0.993
_diffrn_reflns_limit_h_max 28
_diffrn_reflns_limit_h_min -28
_diffrn_reflns_limit_k_max 27
_diffrn_reflns_limit_k_min -28
_diffrn_reflns_limit_l_max 26
_diffrn_reflns_limit_l_min -33
_diffrn_reflns_number 53613
_diffrn_reflns_point_group_measured_fraction_full 0.992
_diffrn_reflns_point_group_measured_fraction_max 0.993
_diffrn_reflns_theta_full 25.242
_diffrn_reflns_theta_max 27.101
_diffrn_reflns_theta_min 1.809
_diffrn_source 'fine-focus sealed tube'
_exptl_absorpt_coefficient_mu 18.667
_exptl_absorpt_correction_T_max 0.788
_exptl_absorpt_correction_T_min 0.729
_exptl_absorpt_correction_type multi-scan
_exptl_absorpt_process_details
;
CrysAlisPro, Oxford Diffraction Ltd.,
Version 1.171.33.52 (release 06-11-2009 CrysAlis171 .NET)
(compiled Nov  6 2009,16:24:50)
Empirical absorption correction using spherical harmonics,
 implemented in SCALE3 ABSPACK scaling algorithm.
;
_exptl_crystal_colour blue
_exptl_crystal_density_diffrn 3.108
_exptl_crystal_density_method 'not measured'
_exptl_crystal_description bluk
_exptl_crystal_F_000 9651
_exptl_crystal_size_max 0.21
_exptl_crystal_size_mid 0.11
_exptl_crystal_size_min 0.06
_refine_diff_density_max 3.336
_refine_diff_density_min -2.805
_refine_diff_density_rms 0.437
_refine_ls_extinction_method none
_refine_ls_goodness_of_fit_ref 1.028
_refine_ls_hydrogen_treatment undef
_refine_ls_matrix_type full
_refine_ls_number_parameters 403
_refine_ls_number_reflns 12999
_refine_ls_number_restraints 31
_refine_ls_restrained_S_all 1.027
_refine_ls_R_factor_all 0.1377
_refine_ls_R_factor_gt 0.0833
_refine_ls_shift/su_max 0.001
_refine_ls_shift/su_mean 0.000
_refine_ls_structure_factor_coef Fsqd
_refine_ls_weighting_details 'w=1/[\s^2^(Fo^2^)+(0.0562P)^2^+2123.7388P] where P=(Fo^2^+2Fc^2^)/3'
_refine_ls_weighting_scheme calc
_refine_ls_wR_factor_gt 0.1886
_refine_ls_wR_factor_ref 0.2144
_reflns_Friedel_coverage 0.000
_reflns_number_gt 8151
_reflns_number_total 12999
_reflns_threshold_expression 'I > 2\s(I)'
_cod_data_source_file c8cc07884j2.cif
_cod_data_source_block NaCo5_2
_cod_original_cell_volume 11836(4)
_cod_original_formula_sum 'C25 Co5.30 N10 Na0.70 O76 Sb2 W18'
_cod_database_code 7122762
_shelx_shelxl_version_number 2014/7
_shelx_space_group_comment
;
The symmetry employed for this shelxl refinement is uniquely defined
by the following loop, which should always be used as a source of
symmetry information in preference to the above space-group names.
They are only intended as comments.
;
_exptl_absorpt_special_details
;
 ?
;

loop_
_space_group_symop_operation_xyz
'x, y, z'
'-x, y, -z+1/2'
'x+1/2, y+1/2, z'
'-x+1/2, y+1/2, -z+1/2'
'-x, -y, -z'
'x, -y, z-1/2'
'-x+1/2, -y+1/2, -z'
'x+1/2, -y+1/2, z-1/2'

loop_
_atom_site_label
_atom_site_type_symbol
_atom_site_fract_x
_atom_site_fract_y
_atom_site_fract_z
_atom_site_U_iso_or_equiv
_atom_site_adp_type
_atom_site_occupancy
_atom_site_site_symmetry_order
_atom_site_calc_flag
_atom_site_refinement_flags_posn
_atom_site_refinement_flags_adp
_atom_site_refinement_flags_occupancy
_atom_site_disorder_assembly
_atom_site_disorder_group
W1 W 0.24239(6) 0.53508(6) 0.53681(5) 0.0532(3) Uani 1 1 d . . . . .
W2 W 0.20124(5) 0.53423(6) 0.66173(6) 0.0531(3) Uani 1 1 d . . . . .
W3 W 0.22137(6) 0.39079(6) 0.59850(5) 0.0539(3) Uani 1 1 d . . . . .
W4 W 0.33132(5) 0.62087(4) 0.73360(5) 0.0386(3) Uani 1 1 d . . . . .
W5 W 0.31191(5) 0.49169(5) 0.78925(5) 0.0407(3) Uani 1 1 d . . . . .
W6 W 0.33276(5) 0.34760(5) 0.72653(5) 0.0413(3) Uani 1 1 d . . . . .
W7 W 0.37149(6) 0.34643(5) 0.61487(4) 0.0422(3) Uani 1 1 d . . . . .
W8 W 0.39150(5) 0.49005(5) 0.55164(4) 0.0392(3) Uani 1 1 d . . . . .
W9 W 0.37330(5) 0.62065(4) 0.60752(4) 0.0385(3) Uani 1 1 d . . . . .
Sb1 Sb 0.38735(16) 0.48628(15) 0.68952(15) 0.0240(8) Uani 0.7 1 d . . P A 1
Sb1A Sb 0.3712(4) 0.4866(4) 0.6803(3) 0.0126(18) Uiso 0.3 1 d . . P A 2
Co1 Co 0.5000 0.3284(4) 0.7500 0.041(2) Uani 0.3 2 d S T P B 1
Co2 Co 0.5000 0.62167(19) 0.7500 0.0332(10) Uani 1 2 d S T P . .
Co3 Co 0.53254(15) 0.56366(13) 0.64810(13) 0.0315(7) Uani 1 1 d . . . . .
Co4 Co 0.47012(16) 0.41773(14) 0.83706(13) 0.0344(7) Uani 1 1 d . . . . .
Na1 Na 0.5000 0.3284(4) 0.7500 0.041(2) Uani 0.7 2 d S T P B 2
O1 O 0.1452(12) 0.3627(11) 0.5590(11) 0.083(7) Uiso 1 1 d . . . . .
O2 O 0.1160(11) 0.5512(10) 0.6389(10) 0.076(6) Uiso 1 1 d . . . . .
O3 O 0.1738(12) 0.5521(11) 0.4773(10) 0.079(7) Uiso 1 1 d . . . . .
O4 O 0.2286(9) 0.4553(8) 0.5535(8) 0.051(5) Uiso 1 1 d . . . . .
O5 O 0.1990(9) 0.4534(8) 0.6370(8) 0.054(5) Uiso 1 1 d . . . . .
O6 O 0.208(3) 0.550(2) 0.589(2) 0.046(15) Uiso 0.5 1 d . . P C 2
O6A O 0.216(3) 0.563(3) 0.597(2) 0.058(18) Uiso 0.5 1 d . . P C 1
O7 O 0.2186(10) 0.5079(9) 0.7361(8) 0.057(5) Uiso 1 1 d . . . . .
O8 O 0.2372(9) 0.6121(8) 0.6917(8) 0.054(5) Uiso 1 1 d . . . . .
O9 O 0.2834(9) 0.6106(8) 0.5494(8) 0.054(5) Uiso 1 1 d . . . . .
O10 O 0.2981(9) 0.5066(8) 0.5032(8) 0.054(5) Uiso 1 1 d . . . . .
O11 O 0.2752(9) 0.3444(9) 0.5737(8) 0.056(5) Uiso 1 1 d . . . . .
O12 O 0.2422(10) 0.3439(9) 0.6624(9) 0.060(5) Uiso 1 1 d . . . . .
O13 O 0.3446(7) 0.5219(7) 0.6099(6) 0.033(3) Uiso 1 1 d . . . . .
O14 O 0.3136(7) 0.5224(6) 0.7056(6) 0.029(3) Uiso 1 1 d . . . . .
O15 O 0.3299(8) 0.4149(7) 0.6588(7) 0.039(4) Uiso 1 1 d . . . . .
O16 O 0.3381(9) 0.6351(8) 0.6627(7) 0.047(4) Uiso 1 1 d . . . . .
O17 O 0.4014(8) 0.5766(7) 0.5560(7) 0.037(4) Uiso 1 1 d . . . . .
O18 O 0.3669(9) 0.4125(8) 0.5646(8) 0.051(5) Uiso 1 1 d . . . . .
O19 O 0.3600(8) 0.3032(7) 0.6745(7) 0.042(4) Uiso 1 1 d . . . . .
O20 O 0.3259(10) 0.2900(9) 0.7662(9) 0.065(6) Uiso 1 1 d . . . . .
O21 O 0.3226(8) 0.5777(8) 0.7951(7) 0.046(4) Uiso 1 1 d . . . . .
O22 O 0.3312(10) 0.6918(9) 0.7577(8) 0.061(5) Uiso 1 1 d . . . . .
O23 O 0.3911(9) 0.6909(8) 0.5914(8) 0.051(5) Uiso 1 1 d . . . . .
O24 O 0.4190(9) 0.4784(8) 0.5006(8) 0.054(5) Uiso 1 1 d . . . . .
O25 O 0.3892(10) 0.2896(9) 0.5798(8) 0.059(5) Uiso 1 1 d . . . . .
O26 O 0.3001(10) 0.4785(9) 0.8512(9) 0.062(5) Uiso 1 1 d . . . . .
O27 O 0.4518(9) 0.6005(8) 0.6673(8) 0.051(5) Uiso 1 1 d . . . . .
O28 O 0.4668(8) 0.4846(7) 0.6180(7) 0.040(4) Uiso 1 1 d . . . . .
O29 O 0.4506(8) 0.3730(7) 0.6633(7) 0.042(4) Uiso 1 1 d . . . . .
O30 O 0.4183(8) 0.3741(7) 0.7676(7) 0.043(4) Uiso 1 1 d . . . . .
O31 O 0.4017(8) 0.4843(8) 0.8129(7) 0.043(4) Uiso 1 1 d . . . . .
O32 O 0.4194(9) 0.5995(8) 0.7640(7) 0.048(4) Uiso 1 1 d . . . . .
O33 O 0.562(2) 0.6047(18) 0.5771(17) 0.155(14) Uiso 1 1 d . . . . .
O34 O 0.3029(9) 0.4111(9) 0.7569(8) 0.055(5) Uiso 1 1 d . . . . .
N1 N 0.4515(12) 0.3766(9) 0.8984(9) 0.049(6) Uani 1 1 d . . . . .
N2 N 0.4330(15) 0.3699(15) 0.9753(10) 0.072(8) Uani 1 1 d . . . . .
N3 N 0.511(2) 0.7482(13) 0.712(2) 0.16(2) Uani 1 1 d . . . . .
C1 C 0.4389(14) 0.4065(13) 0.9390(12) 0.054(7) Uani 1 1 d . . . . .
C2 C 0.447(2) 0.3157(19) 0.9649(17) 0.094(13) Uani 1 1 d . . . . .
C3 C 0.4576(18) 0.3166(12) 0.9107(14) 0.065(9) Uani 1 1 d . . . . .
C4 C 0.5000 0.7128(13) 0.7500 0.034(7) Uani 1 2 d S T P . .
O39A O 0.448(7) 0.798(6) 0.570(6) 0.11(5) Uiso 0.25 1 d . . P D 1
O39 O 0.421(4) 0.800(3) 0.553(3) 0.033(16) Uiso 0.25 1 d . . P E 2
O35 O 0.371(3) 0.906(3) 0.775(2) 0.101(17) Uiso 0.5 1 d . . P F 2
O36 O 0.363(2) 0.190(2) 0.836(2) 0.079(14) Uiso 0.5 1 d . . P G 2
O36A O 0.372(3) 0.178(3) 0.804(3) 0.13(2) Uiso 0.5 1 d . . P H 1
O37 O 0.454(5) 0.746(5) 0.926(5) 0.22(4) Uiso 0.5 1 d . . P . .
O38 O 0.3615(17) 0.7939(16) 0.8227(15) 0.134(12) Uiso 1 1 d . . . . .
O40 O -0.067(2) 0.691(2) 0.543(2) 0.083(14) Uiso 0.5 1 d . . P . .
N4 N 0.274(3) 0.345(3) 0.405(3) 0.31(4) Uiso 1 1 d D . . . .
C6 C 0.349(3) 0.338(4) 0.418(4) 0.61(15) Uiso 1 1 d D . . . .
C7 C 0.255(3) 0.305(2) 0.443(2) 0.17(2) Uiso 1 1 d D . . . .
C8 C 0.258(3) 0.4130(19) 0.406(2) 0.134(19) Uiso 1 1 d D . . . .
C9 C 0.233(3) 0.327(3) 0.338(2) 0.19(3) Uiso 1 1 d D . . . .
N5 N 0.228(3) 0.323(3) 0.878(3) 0.29(2) Uiso 1 1 d D U . . .
C10 C 0.285(4) 0.315(4) 0.858(4) 0.29(2) Uiso 1 1 d D U . . .
C11 C 0.169(3) 0.284(4) 0.844(3) 0.29(2) Uiso 1 1 d D U . . .
C12 C 0.211(4) 0.390(3) 0.877(4) 0.29(2) Uiso 1 1 d D U . . .
C13 C 0.258(4) 0.301(4) 0.944(3) 0.29(2) Uiso 1 1 d D U . . .
C5 C 0.492(2) 0.8056(15) 0.7715(19) 0.101(17) Uani 1 1 d . . . . .

loop_
_atom_site_aniso_label
_atom_site_aniso_U_11
_atom_site_aniso_U_22
_atom_site_aniso_U_33
_atom_site_aniso_U_23
_atom_site_aniso_U_13
_atom_site_aniso_U_12
W1 0.0438(7) 0.0610(7) 0.0438(6) 0.0109(5) 0.0066(5) 0.0030(5)
W2 0.0349(6) 0.0589(7) 0.0673(8) 0.0086(6) 0.0229(6) 0.0057(5)
W3 0.0406(6) 0.0566(7) 0.0565(7) -0.0010(6) 0.0117(5) -0.0148(5)
W4 0.0432(6) 0.0326(5) 0.0499(6) 0.0045(4) 0.0290(5) 0.0085(4)
W5 0.0436(6) 0.0407(6) 0.0512(6) 0.0040(5) 0.0329(5) -0.0012(4)
W6 0.0467(6) 0.0340(5) 0.0470(6) 0.0004(4) 0.0230(5) -0.0118(4)
W7 0.0537(7) 0.0338(5) 0.0399(6) -0.0093(4) 0.0199(5) -0.0112(5)
W8 0.0533(6) 0.0363(5) 0.0293(5) 0.0001(4) 0.0182(5) -0.0039(5)
W9 0.0508(6) 0.0315(5) 0.0374(5) 0.0094(4) 0.0221(5) 0.0069(4)
Sb1 0.0118(16) 0.0289(14) 0.0247(16) 0.0019(10) 0.0006(13) -0.0010(12)
Co1 0.044(5) 0.053(5) 0.031(4) 0.000 0.020(4) 0.000
Co2 0.045(3) 0.027(2) 0.036(2) 0.000 0.025(2) 0.000
Co3 0.0392(18) 0.0259(15) 0.0336(16) -0.0017(12) 0.0192(14) -0.0005(13)
Co4 0.0436(19) 0.0304(16) 0.0366(17) 0.0017(13) 0.0238(15) 0.0018(13)
Na1 0.044(5) 0.053(5) 0.031(4) 0.000 0.020(4) 0.000
N1 0.082(17) 0.034(11) 0.054(13) 0.003(10) 0.050(13) 0.026(11)
N2 0.09(2) 0.09(2) 0.044(14) -0.014(15) 0.038(15) -0.016(17)
N3 0.13(3) 0.030(16) 0.24(5) 0.02(2) -0.02(3) -0.013(18)
C1 0.059(18) 0.049(16) 0.055(17) 0.000(14) 0.025(15) -0.025(14)
C2 0.14(4) 0.08(3) 0.08(3) 0.02(2) 0.07(3) 0.00(3)
C3 0.11(3) 0.032(14) 0.07(2) 0.018(14) 0.06(2) 0.007(16)
C4 0.06(2) 0.008(13) 0.039(18) 0.000 0.020(17) 0.000
C5 0.08(3) 0.049(19) 0.14(5) -0.03(2) 0.01(3) 0.02(2)

loop_
_atom_type_symbol
_atom_type_description
_atom_type_scat_dispersion_real
_atom_type_scat_dispersion_imag
_atom_type_scat_source
C C 0.0033 0.0016 'International Tables Vol C Tables 4.2.6.8 and 6.1.1.4'
Co Co 0.3494 0.9721 'International Tables Vol C Tables 4.2.6.8 and 6.1.1.4'
N N 0.0061 0.0033 'International Tables Vol C Tables 4.2.6.8 and 6.1.1.4'
Na Na 0.0362 0.0249 'International Tables Vol C Tables 4.2.6.8 and 6.1.1.4'
O O 0.0106 0.0060 'International Tables Vol C Tables 4.2.6.8 and 6.1.1.4'
Sb Sb -0.5866 1.5461 'International Tables Vol C Tables 4.2.6.8 and 6.1.1.4'
W W -0.8490 6.8722 'International Tables Vol C Tables 4.2.6.8 and 6.1.1.4'

loop_
_geom_angle_atom_site_label_1
_geom_angle_atom_site_label_2
_geom_angle_atom_site_label_3
_geom_angle
_geom_angle_site_symmetry_1
_geom_angle_site_symmetry_3
O3 W1 O6 97.9(18) . .
O3 W1 O9 98.5(10) . .
O6 W1 O9 92.0(17) . .
O3 W1 O4 104.2(10) . .
O6 W1 O4 80.9(17) . .
O9 W1 O4 156.9(8) . .
O3 W1 O10 100.0(10) . .
O6 W1 O10 161.2(17) . .
O9 W1 O10 91.0(8) . .
O4 W1 O10 89.2(8) . .
O3 W1 O6A 101.3(19) . .
O9 W1 O6A 81.8(17) . .
O4 W1 O6A 89.6(18) . .
O10 W1 O6A 158.2(18) . .
O3 W1 O13 170.0(9) . .
O6 W1 O13 89.2(17) . .
O9 W1 O13 74.1(7) . .
O4 W1 O13 83.8(7) . .
O10 W1 O13 73.7(7) . .
O6A W1 O13 84.5(17) . .
O2 W2 O7 98.6(10) . .
O2 W2 O5 102.2(9) . .
O7 W2 O5 90.7(8) . .
O2 W2 O8 98.7(9) . .
O7 W2 O8 89.6(8) . .
O5 W2 O8 158.8(8) . .
O2 W2 O6A 100.4(19) . .
O7 W2 O6A 160.1(18) . .
O5 W2 O6A 91.1(18) . .
O8 W2 O6A 81.6(18) . .
O2 W2 O6 97.8(17) . .
O7 W2 O6 162.9(16) . .
O5 W2 O6 81.2(16) . .
O8 W2 O6 92.5(16) . .
O2 W2 O14 169.5(8) . .
O7 W2 O14 74.6(7) . .
O5 W2 O14 86.0(7) . .
O8 W2 O14 73.6(7) . .
O6A W2 O14 85.7(18) . .
O6 W2 O14 89.7(16) . .
O1 W3 O12 98.7(11) . .
O1 W3 O11 102.2(10) . .
O12 W3 O11 91.8(9) . .
O1 W3 O5 100.0(10) . .
O12 W3 O5 88.4(8) . .
O11 W3 O5 157.5(8) . .
O1 W3 O4 103.1(10) . .
O12 W3 O4 157.6(8) . .
O11 W3 O4 89.0(8) . .
O5 W3 O4 82.5(8) . .
O1 W3 O15 171.3(9) . .
O12 W3 O15 73.9(7) . .
O11 W3 O15 74.0(7) . .
O5 W3 O15 84.5(7) . .
O4 W3 O15 84.8(7) . .
O22 W4 O32 104.2(9) . .
O22 W4 O16 102.0(9) . .
O32 W4 O16 87.9(8) . .
O22 W4 O21 98.5(9) . .
O32 W4 O21 88.2(7) . .
O16 W4 O21 159.5(7) . .
O22 W4 O8 97.7(9) . .
O32 W4 O8 158.1(8) . .
O16 W4 O8 88.5(8) . .
O21 W4 O8 87.6(8) . .
O22 W4 O14 168.4(8) . .
O32 W4 O14 84.4(7) . .
O16 W4 O14 85.9(6) . .
O21 W4 O14 73.7(6) . .
O8 W4 O14 73.8(7) . .
O26 W5 O31 103.4(9) . .
O26 W5 O21 98.9(9) . .
O31 W5 O21 88.9(7) . .
O26 W5 O34 102.0(9) . .
O31 W5 O34 88.1(8) . .
O21 W5 O34 158.9(8) . .
O26 W5 O7 99.0(9) . .
O31 W5 O7 157.6(8) . .
O21 W5 O7 86.3(8) . .
O34 W5 O7 88.7(8) . .
O26 W5 O14 169.6(8) . .
O31 W5 O14 84.4(6) . .
O21 W5 O14 74.1(6) . .
O34 W5 O14 84.8(7) . .
O7 W5 O14 73.2(7) . .
O20 W6 O30 102.9(9) . .
O20 W6 O34 100.8(9) . .
O30 W6 O34 88.7(8) . .
O20 W6 O19 99.3(9) . .
O30 W6 O19 91.1(7) . .
O34 W6 O19 159.4(8) . .
O20 W6 O12 99.0(9) . .
O30 W6 O12 158.1(8) . .
O34 W6 O12 88.2(8) . .
O19 W6 O12 84.4(7) . .
O20 W6 O15 169.3(8) . .
O30 W6 O15 85.9(7) . .
O34 W6 O15 85.4(7) . .
O19 W6 O15 74.1(6) . .
O12 W6 O15 72.2(7) . .
O20 W6 Na1 98.9(7) . .
O30 W6 Na1 35.0(5) . .
O34 W6 Na1 123.3(6) . .
O19 W6 Na1 57.0(5) . .
O12 W6 Na1 139.6(6) . .
O15 W6 Na1 84.7(4) . .
O25 W7 O29 104.0(8) . .
O25 W7 O19 100.9(8) . .
O29 W7 O19 91.3(7) . .
O25 W7 O18 99.9(9) . .
O29 W7 O18 89.0(8) . .
O19 W7 O18 158.5(7) . .
O25 W7 O11 97.8(9) . .
O29 W7 O11 158.1(8) . .
O19 W7 O11 87.0(7) . .
O18 W7 O11 84.7(8) . .
O25 W7 O15 169.8(8) . .
O29 W7 O15 85.2(7) . .
O19 W7 O15 74.1(6) . .
O18 W7 O15 84.5(7) . .
O11 W7 O15 73.3(7) . .
O25 W7 Na1 99.9(7) . .
O29 W7 Na1 34.7(5) . .
O19 W7 Na1 57.9(5) . .
O18 W7 Na1 123.4(6) . .
O11 W7 Na1 143.0(6) . .
O15 W7 Na1 85.2(4) . .
O24 W8 O28 103.4(8) . .
O24 W8 O18 102.9(8) . .
O28 W8 O18 89.7(7) . .
O24 W8 O17 97.5(8) . .
O28 W8 O17 88.5(7) . .
O18 W8 O17 159.5(7) . .
O24 W8 O10 99.2(8) . .
O28 W8 O10 157.1(7) . .
O18 W8 O10 88.6(8) . .
O17 W8 O10 85.2(7) . .
O24 W8 O13 168.6(7) . .
O28 W8 O13 84.0(6) . .
O18 W8 O13 85.6(7) . .
O17 W8 O13 73.9(6) . .
O10 W8 O13 73.1(7) . .
O23 W9 O27 101.0(8) . .
O23 W9 O16 103.5(8) . .
O27 W9 O16 87.4(8) . .
O23 W9 O17 97.1(8) . .
O27 W9 O17 89.4(7) . .
O16 W9 O17 159.3(7) . .
O23 W9 O9 100.6(8) . .
O27 W9 O9 158.3(8) . .
O16 W9 O9 89.3(8) . .
O17 W9 O9 86.1(7) . .
O23 W9 O13 168.1(7) . .
O27 W9 O13 85.6(7) . .
O16 W9 O13 86.4(7) . .
O17 W9 O13 73.0(6) . .
O9 W9 O13 72.8(7) . .
O15 Sb1 O14 87.6(6) . .
O15 Sb1 O13 87.2(6) . .
O14 Sb1 O13 88.2(6) . .
O15 Sb1A O13 99.0(8) . .
O15 Sb1A O14 98.7(8) . .
O13 Sb1A O14 100.1(8) . .
O29 Co1 O29 128.2(9) 2_656 .
O29 Co1 O30 84.1(6) 2_656 2_656
O29 Co1 O30 73.3(6) . 2_656
O29 Co1 O30 73.3(6) 2_656 .
O29 Co1 O30 84.1(6) . .
O30 Co1 O30 127.1(9) 2_656 .
O27 Co2 O27 152.8(11) . 2_656
O27 Co2 O32 83.1(7) . 2_656
O27 Co2 O32 90.3(7) 2_656 2_656
O27 Co2 O32 90.3(7) . .
O27 Co2 O32 83.1(7) 2_656 .
O32 Co2 O32 151.8(10) 2_656 .
O27 Co2 C4 103.6(5) . .
O27 Co2 C4 103.6(5) 2_656 .
O32 Co2 C4 104.1(5) 2_656 .
O32 Co2 C4 104.1(5) . .
O27 Co3 O28 83.9(6) . .
O27 Co3 O32 74.5(7) . 2_656
O28 Co3 O32 128.0(6) . 2_656
O27 Co3 O31 129.1(7) . 2_656
O28 Co3 O31 75.4(6) . 2_656
O32 Co3 O31 82.7(6) 2_656 2_656
O27 Co3 O33 122.8(11) . .
O28 Co3 O33 112.9(11) . .
O32 Co3 O33 118.7(11) 2_656 .
O31 Co3 O33 108.2(11) 2_656 .
O30 Co4 N1 105.1(9) . .
O30 Co4 O29 86.5(7) . 2_656
N1 Co4 O29 103.8(7) . 2_656
O30 Co4 O31 89.8(7) . .
N1 Co4 O31 101.8(7) . .
O29 Co4 O31 154.2(7) 2_656 .
O30 Co4 O28 153.3(7) . 2_656
N1 Co4 O28 101.5(8) . 2_656
O29 Co4 O28 88.0(7) 2_656 2_656
O31 Co4 O28 84.0(7) . 2_656
O30 Co4 Na1 43.4(5) . .
N1 Co4 Na1 115.4(6) . .
O29 Co4 Na1 43.6(5) 2_656 .
O31 Co4 Na1 124.9(5) . .
O28 Co4 Na1 123.2(5) 2_656 .
O29 Na1 O29 128.2(9) 2_656 .
O29 Na1 O30 84.1(6) 2_656 2_656
O29 Na1 O30 73.3(6) . 2_656
O29 Na1 O30 73.3(6) 2_656 .
O29 Na1 O30 84.1(6) . .
O30 Na1 O30 127.1(9) 2_656 .
O29 Na1 O19 132.9(5) 2_656 .
O29 Na1 O19 59.0(5) . .
O30 Na1 O19 131.2(5) 2_656 .
O30 Na1 O19 60.6(5) . .
O29 Na1 O19 59.0(5) 2_656 2_656
O29 Na1 O19 132.9(5) . 2_656
O30 Na1 O19 60.6(5) 2_656 2_656
O30 Na1 O19 131.2(5) . 2_656
O19 Na1 O19 158.3(7) . 2_656
O29 Na1 Co4 37.9(4) 2_656 .
O29 Na1 Co4 104.9(5) . .
O30 Na1 Co4 105.5(5) 2_656 .
O30 Na1 Co4 35.9(4) . .
O19 Na1 Co4 96.4(3) . .
O19 Na1 Co4 96.8(3) 2_656 .
O29 Na1 Co4 104.9(5) 2_656 2_656
O29 Na1 Co4 37.9(4) . 2_656
O30 Na1 Co4 35.9(4) 2_656 2_656
O30 Na1 Co4 105.5(5) . 2_656
O19 Na1 Co4 96.8(3) . 2_656
O19 Na1 Co4 96.4(3) 2_656 2_656
Co4 Na1 Co4 104.9(3) . 2_656
O29 Na1 W7 142.6(5) 2_656 .
O29 Na1 W7 26.6(4) . .
O30 Na1 W7 98.2(4) 2_656 .
O30 Na1 W7 75.9(4) . .
O19 Na1 W7 33.1(3) . .
O19 Na1 W7 151.7(3) 2_656 .
Co4 Na1 W7 107.48(16) . .
Co4 Na1 W7 63.88(9) 2_656 .
O29 Na1 W7 26.6(4) 2_656 2_656
O29 Na1 W7 142.6(5) . 2_656
O30 Na1 W7 75.9(4) 2_656 2_656
O30 Na1 W7 98.2(4) . 2_656
O19 Na1 W7 151.7(3) . 2_656
O19 Na1 W7 33.1(3) 2_656 2_656
Co4 Na1 W7 63.88(9) . 2_656
Co4 Na1 W7 107.48(16) 2_656 2_656
W7 Na1 W7 166.8(3) . 2_656
O29 Na1 W6 74.3(4) 2_656 2_656
O29 Na1 W6 99.5(4) . 2_656
O30 Na1 W6 27.7(4) 2_656 2_656
O30 Na1 W6 141.0(5) . 2_656
O19 Na1 W6 151.6(3) . 2_656
O19 Na1 W6 33.5(3) 2_656 2_656
Co4 Na1 W6 107.70(16) . 2_656
Co4 Na1 W6 63.15(9) 2_656 2_656
W7 Na1 W6 121.79(7) . 2_656
W7 Na1 W6 56.31(3) 2_656 2_656
O29 Na1 W6 99.5(4) 2_656 .
O29 Na1 W6 74.3(4) . .
O30 Na1 W6 141.0(5) 2_656 .
O30 Na1 W6 27.7(4) . .
O19 Na1 W6 33.5(3) . .
O19 Na1 W6 151.6(3) 2_656 .
Co4 Na1 W6 63.15(9) . .
Co4 Na1 W6 107.70(16) 2_656 .
W7 Na1 W6 56.32(3) . .
W7 Na1 W6 121.79(7) 2_656 .
W6 Na1 W6 166.1(3) 2_656 .
W1 O4 W3 156.6(11) . .
W3 O5 W2 153.6(11) . .
W1 O6 W2 153(3) . .
W2 O6A W1 141(3) . .
W2 O7 W5 118.5(10) . .
W4 O8 W2 119.3(10) . .
W1 O9 W9 120.4(10) . .
W1 O10 W8 119.4(10) . .
W3 O11 W7 120.6(10) . .
W3 O12 W6 120.7(10) . .
Sb1A O13 W8 118.1(8) . .
Sb1 O13 W8 113.2(7) . .
Sb1A O13 W9 117.1(8) . .
Sb1 O13 W9 112.3(7) . .
W8 O13 W9 94.2(5) . .
Sb1A O13 W1 132.3(8) . .
Sb1 O13 W1 140.5(7) . .
W8 O13 W1 93.7(5) . .
W9 O13 W1 92.8(5) . .
Sb1A O14 W5 119.3(7) . .
Sb1 O14 W5 113.9(6) . .
Sb1A O14 W4 118.1(7) . .
Sb1 O14 W4 113.4(6) . .
W5 O14 W4 93.3(5) . .
Sb1A O14 W2 130.5(8) . .
Sb1 O14 W2 139.1(7) . .
W5 O14 W2 93.7(5) . .
W4 O14 W2 93.3(5) . .
Sb1A O15 W6 119.5(8) . .
Sb1 O15 W6 114.1(7) . .
Sb1A O15 W7 118.6(8) . .
Sb1 O15 W7 113.7(7) . .
W6 O15 W7 92.9(6) . .
Sb1A O15 W3 131.5(9) . .
Sb1 O15 W3 140.2(8) . .
W6 O15 W3 93.2(6) . .
W7 O15 W3 92.0(6) . .
W9 O16 W4 153.7(10) . .
W8 O17 W9 118.6(8) . .
W8 O18 W7 151.3(11) . .
W7 O19 W6 118.5(8) . .
W7 O19 Na1 89.0(6) . .
W6 O19 Na1 89.5(6) . .
W5 O21 W4 118.7(9) . .
W9 O27 Co2 137.5(10) . .
W9 O27 Co3 118.7(9) . .
Co2 O27 Co3 101.3(8) . .
W8 O28 Co4 136.4(9) . 2_656
W8 O28 Co3 119.4(8) . .
Co4 O28 Co3 100.3(7) 2_656 .
W7 O29 Co4 140.2(9) . 2_656
W7 O29 Co1 118.7(8) . .
Co4 O29 Co1 98.5(7) 2_656 .
W7 O29 Na1 118.7(8) . .
Co4 O29 Na1 98.5(7) 2_656 .
W6 O30 Co4 140.0(9) . .
W6 O30 Na1 117.3(8) . .
Co4 O30 Na1 100.7(7) . .
W6 O30 Co1 117.3(8) . .
Co4 O30 Co1 100.7(7) . .
W5 O31 Co4 137.8(9) . .
W5 O31 Co3 119.7(8) . 2_656
Co4 O31 Co3 99.7(7) . 2_656
W4 O32 Co2 136.2(10) . .
W4 O32 Co3 120.5(9) . 2_656
Co2 O32 Co3 100.3(7) . 2_656
W6 O34 W5 152.1(11) . .
C1 N1 C3 109(2) . .
C1 N1 Co4 123.7(17) . .
C3 N1 Co4 126.4(17) . .
C1 N2 C2 109(3) . .
C5 N3 C4 105(4) 2_656 .
N2 C1 N1 111(3) . .
N2 C2 C3 109(3) . .
N1 C3 C2 101(3) . .
N3 C4 N3 110(4) 2_656 .
N3 C4 Co2 125(2) 2_656 .
N3 C4 Co2 125(2) . .
C7 N4 C8 116(4) . .
C7 N4 C6 111(4) . .
C8 N4 C6 110(4) . .
C7 N4 C9 110(4) . .
C8 N4 C9 104(4) . .
C6 N4 C9 106(4) . .
C11 N5 C10 113(4) . .
C11 N5 C12 113(4) . .
C10 N5 C12 110(4) . .
C11 N5 C13 108(4) . .
C10 N5 C13 106(4) . .
C12 N5 C13 107(4) . .
C5 C5 N3 110(3) 2_656 2_656

loop_
_geom_bond_atom_site_label_1
_geom_bond_atom_site_label_2
_geom_bond_distance
_geom_bond_site_symmetry_2
W1 O3 1.71(2) .
W1 O6 1.84(5) .
W1 O9 1.887(19) .
W1 O4 1.892(18) .
W1 O10 1.899(19) .
W1 O6A 1.99(6) .
W1 O13 2.312(15) .
W2 O2 1.79(2) .
W2 O7 1.90(2) .
W2 O5 1.913(19) .
W2 O8 1.944(19) .
W2 O6A 1.95(6) .
W2 O6 1.98(5) .
W2 O14 2.309(14) .
W3 O1 1.71(3) .
W3 O12 1.85(2) .
W3 O11 1.890(19) .
W3 O5 1.904(19) .
W3 O4 1.905(18) .
W3 O15 2.347(16) .
W4 O22 1.71(2) .
W4 O32 1.859(18) .
W4 O16 1.932(18) .
W4 O21 1.942(17) .
W4 O8 1.943(19) .
W4 O14 2.304(14) .
W5 O26 1.75(2) .
W5 O31 1.850(17) .
W5 O21 1.939(18) .
W5 O34 1.964(19) .
W5 O7 2.01(2) .
W5 O14 2.289(14) .
W6 O20 1.70(2) .
W6 O30 1.863(17) .
W6 O34 1.876(19) .
W6 O19 1.964(17) .
W6 O12 2.03(2) .
W6 O15 2.295(16) .
W6 Na1 3.5592(17) .
W7 O25 1.70(2) .
W7 O29 1.800(17) .
W7 O19 1.927(17) .
W7 O18 1.946(18) .
W7 O11 1.973(19) .
W7 O15 2.319(16) .
W7 Na1 3.5268(17) .
W8 O24 1.692(19) .
W8 O28 1.853(16) .
W8 O18 1.892(19) .
W8 O17 1.949(16) .
W8 O10 1.981(19) .
W8 O13 2.278(15) .
W9 O23 1.715(18) .
W9 O27 1.860(18) .
W9 O16 1.921(18) .
W9 O17 1.960(15) .
W9 O9 1.970(19) .
W9 O13 2.309(15) .
Sb1 O15 2.000(17) .
Sb1 O14 2.028(14) .
Sb1 O13 2.048(15) .
Sb1A O15 1.823(18) .
Sb1A O13 1.850(17) .
Sb1A O14 1.850(16) .
Co1 O29 2.289(17) 2_656
Co1 O29 2.289(17) .
Co1 O30 2.297(17) 2_656
Co1 O30 2.297(17) .
Co2 O27 2.021(18) .
Co2 O27 2.021(18) 2_656
Co2 O32 2.039(18) 2_656
Co2 O32 2.039(18) .
Co2 C4 2.04(3) .
Co3 O27 2.218(18) .
Co3 O28 2.228(17) .
Co3 O32 2.232(18) 2_656
Co3 O31 2.263(17) 2_656
Co3 O33 2.38(4) .
Co4 O30 1.957(17) .
Co4 N1 2.02(2) .
Co4 O29 2.037(17) 2_656
Co4 O31 2.042(17) .
Co4 O28 2.059(17) 2_656
Co4 Na1 3.283(6) .
Na1 O29 2.289(17) 2_656
Na1 O29 2.289(17) .
Na1 O30 2.297(17) 2_656
Na1 O30 2.297(17) .
Na1 O19 2.987(17) .
Na1 O19 2.987(17) 2_656
Na1 Co4 3.283(6) 2_656
Na1 W7 3.5268(16) 2_656
Na1 W6 3.5591(17) 2_656
O28 Co4 2.059(17) 2_656
O29 Co4 2.037(17) 2_656
O31 Co3 2.263(17) 2_656
O32 Co3 2.232(18) 2_656
N1 C1 1.37(3) .
N1 C3 1.37(3) .
N2 C1 1.30(4) .
N2 C2 1.31(5) .
N3 C5 1.37(5) 2_656
N3 C4 1.38(5) .
C2 C3 1.52(5) .
C4 N3 1.37(5) 2_656
N4 C7 1.52(4) .
N4 C8 1.56(4) .
N4 C6 1.58(4) .
N4 C9 1.66(6) .
N5 C11 1.53(4) .
N5 C10 1.55(4) .
N5 C12 1.56(4) .
N5 C13 1.65(6) .
C5 C5 1.31(9) 2_656
C5 N3 1.37(5) 2_656
